data_2222445
loop_
_publ_author_name
'Ferreira, Valquiria B. N.'
'Fiedler, Haidi D.'
'Nome, Faruk'
'Bortoluzzi, Adailton J.'

_publ_section_title
;
 2-Allyloxy-5-nitrobenzoic acid
;
_journal_coeditor_code RZ2336
_journal_issue 7
_journal_name_full 'Acta Crystallographica Section E'
_journal_page_first o1718
_journal_paper_doi 10.1107/S1600536809024179
_journal_volume 65
_journal_year 2009
_chemical_formula_iupac 'C10 H9 N O5'
_chemical_formula_moiety 'C10 H9 N O5'
_chemical_formula_sum 'C10 H9 N O5'
_chemical_formula_weight 223.18
_chemical_melting_point_gt 393
_chemical_melting_point_lt 394
_chemical_name_systematic
;
2-Allyloxy-5-nitrobenzoic acid
;
_space_group_IT_number 14
_symmetry_cell_setting monoclinic
_symmetry_space_group_name_Hall '-P 2yn'
_symmetry_space_group_name_H-M 'P 1 21/n 1'
_atom_sites_solution_hydrogens geom
_atom_sites_solution_primary direct
_atom_sites_solution_secondary difmap
_audit_creation_method SHELXL-97
_cell_angle_alpha 90.00
_cell_angle_beta 92.227(11)
_cell_angle_gamma 90.00
_cell_formula_units_Z 4
_cell_length_a 3.9438(6)
_cell_length_b 9.0409(7)
_cell_length_c 28.804(4)
_cell_measurement_reflns_used 25
_cell_measurement_temperature 293(2)
_cell_measurement_theta_max 18.72
_cell_measurement_theta_min 6.96
_cell_volume 1026.2(2)
_computing_cell_refinement
;
SET4 in CAD-4 Software (Enraf--Nonius, 1989)
;
_computing_data_collection 'CAD-4 Software (Enraf--Nonius, 1989)'
_computing_data_reduction 'HELENA (Spek, 1996)'
_computing_molecular_graphics
;
PLATON (Spek, 2009) and Mercury (Macrae <i>et al.</i>,  2006)
;
_computing_publication_material 'SHELXL97 (Sheldrick, 2008)'
_computing_structure_refinement 'SHELXL97 (Sheldrick, 2008)'
_computing_structure_solution 'SIR97 (Altomare <i>et al.</i>,  1999)'
_diffrn_ambient_temperature 293(2)
_diffrn_measured_fraction_theta_full 0.999
_diffrn_measured_fraction_theta_max 0.999
_diffrn_measurement_device_type 'Enraf--Nonius CAD-4'
_diffrn_measurement_method \w--2\q
_diffrn_radiation_monochromator graphite
_diffrn_radiation_source 'fine-focus sealed tube'
_diffrn_radiation_type MoK\a
_diffrn_radiation_wavelength 0.71073
_diffrn_reflns_av_R_equivalents 0.0225
_diffrn_reflns_av_sigmaI/netI 0.0230
_diffrn_reflns_limit_h_max 4
_diffrn_reflns_limit_h_min -4
_diffrn_reflns_limit_k_max 0
_diffrn_reflns_limit_k_min -11
_diffrn_reflns_limit_l_max 0
_diffrn_reflns_limit_l_min -35
_diffrn_reflns_number 2036
_diffrn_reflns_theta_full 25.97
_diffrn_reflns_theta_max 25.97
_diffrn_reflns_theta_min 1.41
_diffrn_standards_decay_% 1
_diffrn_standards_interval_count 200
_diffrn_standards_number 3
_exptl_absorpt_coefficient_mu 0.118
_exptl_absorpt_correction_type none
_exptl_crystal_colour yellow
_exptl_crystal_density_diffrn 1.445
_exptl_crystal_density_method 'not measured'
_exptl_crystal_description prismatic
_exptl_crystal_F_000 464
_exptl_crystal_size_max 0.50
_exptl_crystal_size_mid 0.40
_exptl_crystal_size_min 0.26
_refine_diff_density_max 0.277
_refine_diff_density_min -0.187
_refine_ls_extinction_method none
_refine_ls_goodness_of_fit_ref 1.061
_refine_ls_hydrogen_treatment constr
_refine_ls_matrix_type full
_refine_ls_number_parameters 145
_refine_ls_number_reflns 2000
_refine_ls_number_restraints 0
_refine_ls_restrained_S_all 1.061
_refine_ls_R_factor_all 0.0818
_refine_ls_R_factor_gt 0.0463
_refine_ls_shift/su_max 0.000
_refine_ls_shift/su_mean 0.000
_refine_ls_structure_factor_coef Fsqd
_refine_ls_weighting_details 'calc w=1/[\s^2^(Fo^2^)+(0.0699P)^2^+0.3672P] where P=(Fo^2^+2Fc^2^)/3'
_refine_ls_weighting_scheme calc
_refine_ls_wR_factor_gt 0.1281
_refine_ls_wR_factor_ref 0.1533
_reflns_number_gt 1382
_reflns_number_total 2000
_reflns_threshold_expression I>2\s(I)
_cod_data_source_file rz2336.cif
_cod_data_source_block I
_cod_depositor_comments
;
The following automatic conversions were performed:
'_symmetry_cell_setting' value 'Monoclinic' changed to 'monoclinic'
according to '/home/saulius/struct/CIF-dictionaries/cif_core.dic'
dictionary named 'cif_core.dic' version 2.4.1 from 2010-06-29.

Automatic conversion script
Id: cif_fix_enum 1527 2010-12-29 10:47:43Z saulius 

The following automatic conversions were performed:

'_symmetry_cell_setting' value 'Monoclinic' changed to 'monoclinic'
according to /home/saulius/struct/CIF-dictionaries/cif_core.dic
dictionary named 'cif_core.dic' version 2.4.1 from 2010-06-29.

Automatic conversion script
Id: cif_fix_values 1715 2011-07-08 13:25:40Z adriana 
;
_cod_original_sg_symbol_H-M 'P 21/n'
_cod_database_code 2222445
_cod_database_fobs_code 2222445

loop_
_symmetry_equiv_pos_as_xyz
'x, y, z'
'-x+1/2, y+1/2, -z+1/2'
'-x, -y, -z'
'x-1/2, -y-1/2, z-1/2'

loop_
_atom_site_type_symbol
_atom_site_label
_atom_site_fract_x
_atom_site_fract_y
_atom_site_fract_z
_atom_site_U_iso_or_equiv
_atom_site_adp_type
_atom_site_calc_flag
_atom_site_refinement_flags
_atom_site_occupancy
_atom_site_disorder_assembly
_atom_site_disorder_group
C C1 0.8059(5) 0.2710(2) 0.13044(7) 0.0456(5) Uani d . 1 . .
C C2 0.7710(5) 0.4115(2) 0.10955(7) 0.0459(5) Uani d . 1 . .
C C3 0.6348(5) 0.5267(2) 0.13471(7) 0.0489(5) Uani d . 1 . .
H H3 0.6112 0.6200 0.1213 0.059 Uiso calc R 1 . .
C C4 0.5345(5) 0.5033(2) 0.17938(7) 0.0490(5) Uani d . 1 . .
C C5 0.5636(5) 0.3662(3) 0.20024(7) 0.0528(6) Uani d . 1 . .
H H5 0.4927 0.3520 0.2303 0.063 Uiso calc R 1 . .
C C6 0.6985(5) 0.2510(3) 0.17597(7) 0.0514(5) Uani d . 1 . .
H H6 0.7191 0.1584 0.1899 0.062 Uiso calc R 1 . .
O O11 0.9422(4) 0.16211(16) 0.10571(5) 0.0563(4) Uani d . 1 . .
C C12 0.9673(6) 0.0159(2) 0.12522(8) 0.0573(6) Uani d . 1 . .
H H12A 0.7446 -0.0186 0.1334 0.069 Uiso calc R 1 . .
H H12B 1.1133 0.0172 0.1531 0.069 Uiso calc R 1 . .
C C13 1.1101(6) -0.0839(3) 0.09020(10) 0.0689(7) Uani d . 1 . .
H H13 1.1140 -0.1842 0.0974 0.083 Uiso calc R 1 . .
C C14 1.2299(8) -0.0467(4) 0.05078(11) 0.0840(9) Uani d . 1 . .
H H14A 1.2321 0.0522 0.0419 0.101 Uiso calc R 1 . .
H H14B 1.3140 -0.1187 0.0313 0.101 Uiso calc R 1 . .
C C21 0.8708(6) 0.4455(2) 0.06121(7) 0.0515(5) Uani d . 1 . .
O O21 1.0274(6) 0.3526(2) 0.03810(6) 0.0853(7) Uani d . 1 . .
O O22 0.7886(6) 0.5704(2) 0.04562(6) 0.0942(8) Uani d . 1 . .
H H22 0.8322 0.5963 0.0124 0.113 Uiso d R 1 . .
N N41 0.3876(6) 0.6249(3) 0.20513(7) 0.0653(6) Uani d . 1 . .
O O41 0.2631(6) 0.5975(2) 0.24230(6) 0.0867(6) Uani d . 1 . .
O O42 0.3925(7) 0.7490(3) 0.18876(7) 0.1116(9) Uani d . 1 . .

loop_
_atom_site_aniso_label
_atom_site_aniso_U_11
_atom_site_aniso_U_22
_atom_site_aniso_U_33
_atom_site_aniso_U_12
_atom_site_aniso_U_13
_atom_site_aniso_U_23
C1 0.0446(11) 0.0518(12) 0.0407(11) -0.0036(9) 0.0057(8) -0.0010(9)
C2 0.0494(11) 0.0512(12) 0.0375(10) -0.0041(9) 0.0088(8) 0.0012(9)
C3 0.0573(12) 0.0506(12) 0.0390(11) -0.0020(10) 0.0061(9) 0.0009(9)
C4 0.0517(12) 0.0564(12) 0.0392(11) -0.0022(10) 0.0065(9) -0.0054(9)
C5 0.0577(13) 0.0674(14) 0.0340(11) -0.0063(11) 0.0101(9) 0.0005(10)
C6 0.0580(12) 0.0559(13) 0.0408(12) -0.0042(10) 0.0067(9) 0.0078(10)
O11 0.0705(10) 0.0510(9) 0.0486(9) 0.0034(7) 0.0170(7) 0.0026(7)
C12 0.0590(13) 0.0529(13) 0.0601(14) 0.0016(10) 0.0049(11) 0.0068(11)
C13 0.0679(16) 0.0613(15) 0.0774(18) 0.0088(12) 0.0018(13) -0.0051(13)
C14 0.090(2) 0.086(2) 0.0776(19) 0.0132(16) 0.0175(16) -0.0120(16)
C21 0.0664(13) 0.0494(12) 0.0396(11) -0.0019(10) 0.0122(10) 0.0035(10)
O21 0.1322(17) 0.0749(12) 0.0518(10) 0.0252(11) 0.0437(11) 0.0109(9)
O22 0.166(2) 0.0660(12) 0.0536(10) 0.0221(12) 0.0488(12) 0.0183(9)
N41 0.0775(14) 0.0721(14) 0.0469(11) 0.0071(11) 0.0092(10) -0.0126(10)
O41 0.1095(15) 0.0985(15) 0.0543(11) 0.0051(12) 0.0334(10) -0.0185(10)
O42 0.192(3) 0.0707(13) 0.0742(14) 0.0405(15) 0.0377(15) 0.0007(11)

loop_
_atom_type_symbol
_atom_type_description
_atom_type_scat_dispersion_real
_atom_type_scat_dispersion_imag
_atom_type_scat_source
C C 0.0033 0.0016 'International Tables Vol C Tables 4.2.6.8 and 6.1.1.4'
H H 0.0000 0.0000 'International Tables Vol C Tables 4.2.6.8 and 6.1.1.4'
O O 0.0106 0.0060 'International Tables Vol C Tables 4.2.6.8 and 6.1.1.4'
N N 0.0061 0.0033 'International Tables Vol C Tables 4.2.6.8 and 6.1.1.4'

loop_
_geom_angle_atom_site_label_1
_geom_angle_atom_site_label_2
_geom_angle_atom_site_label_3
_geom_angle_site_symmetry_1
_geom_angle_site_symmetry_3
_geom_angle
_geom_angle_publ_flag
O11 C1 C6 . . 122.9(2) ?
O11 C1 C2 . . 118.00(17) ?
C6 C1 C2 . . 119.09(19) ?
C3 C2 C1 . . 119.10(18) ?
C3 C2 C21 . . 116.95(19) ?
C1 C2 C21 . . 123.95(18) ?
C4 C3 C2 . . 120.2(2) ?
C4 C3 H3 . . 119.9 ?
C2 C3 H3 . . 119.9 ?
C3 C4 C5 . . 121.5(2) ?
C3 C4 N41 . . 119.5(2) ?
C5 C4 N41 . . 118.92(19) ?
C6 C5 C4 . . 119.12(18) ?
C6 C5 H5 . . 120.4 ?
C4 C5 H5 . . 120.4 ?
C5 C6 C1 . . 121.0(2) ?
C5 C6 H6 . . 119.5 ?
C1 C6 H6 . . 119.5 ?
C1 O11 C12 . . 119.37(16) ?
O11 C12 C13 . . 108.42(19) ?
O11 C12 H12A . . 110.0 ?
C13 C12 H12A . . 110.0 ?
O11 C12 H12B . . 110.0 ?
C13 C12 H12B . . 110.0 ?
H12A C12 H12B . . 108.4 ?
C14 C13 C12 . . 127.0(3) ?
C14 C13 H13 . . 116.5 ?
C12 C13 H13 . . 116.5 ?
C13 C14 H14A . . 120.0 ?
C13 C14 H14B . . 120.0 ?
H14A C14 H14B . . 120.0 ?
O21 C21 O22 . . 122.7(2) ?
O21 C21 C2 . . 120.8(2) ?
O22 C21 C2 . . 116.47(19) ?
C21 O22 H22 . . 120.0 ?
O42 N41 O41 . . 122.7(2) ?
O42 N41 C4 . . 119.0(2) ?
O41 N41 C4 . . 118.3(2) ?

loop_
_geom_bond_atom_site_label_1
_geom_bond_atom_site_label_2
_geom_bond_site_symmetry_2
_geom_bond_distance
_geom_bond_publ_flag
C1 O11 . 1.340(2) ?
C1 C6 . 1.405(3) ?
C1 C2 . 1.410(3) ?
C2 C3 . 1.389(3) ?
C2 C21 . 1.493(3) ?
C3 C4 . 1.377(3) ?
C3 H3 . 0.9300 ?
C4 C5 . 1.380(3) ?
C4 N41 . 1.459(3) ?
C5 C6 . 1.373(3) ?
C5 H5 . 0.9300 ?
C6 H6 . 0.9300 ?
O11 C12 . 1.438(3) ?
C12 C13 . 1.481(3) ?
C12 H12A . 0.9700 ?
C12 H12B . 0.9700 ?
C13 C14 . 1.291(4) ?
C13 H13 . 0.9300 ?
C14 H14A . 0.9300 ?
C14 H14B . 0.9300 ?
C21 O21 . 1.250(3) ?
C21 O22 . 1.253(3) ?
O22 H22 . 1.0056 ?
N41 O42 . 1.217(3) ?
N41 O41 . 1.221(3) ?

loop_
_geom_hbond_atom_site_label_D
_geom_hbond_atom_site_label_H
_geom_hbond_atom_site_label_A
_geom_hbond_site_symmetry_A
_geom_hbond_distance_DH
_geom_hbond_distance_HA
_geom_hbond_distance_DA
_geom_hbond_angle_DHA
_geom_hbond_publ_flag
O22 H22 O21 3_765 1.01 1.64 2.639(2) 169.5 y

loop_
_cod_related_entry_id
_cod_related_entry_database
_cod_related_entry_code
1 ChemSpider 21789705
